data_2020172
loop_
_publ_author_name
'Charpin, P.'
'Lance, M.'
'Nierlich, M.'
'Vigner, J.'
'Lambard, J.'

_publ_section_title
;
 Structures of oxonium pentafluorozirconate mono- and dihydrates.
;
_journal_name_full 'Acta Crystallographica C (39,1983-)'
_journal_page_first 1698
_journal_page_last 1701
_journal_volume 44
_journal_year 1988
_chemical_formula_sum 'F5 H7 O3 Zr'
_chemical_name_systematic '(H3 O) (Zr F5) (H2 O)2'
_space_group_IT_number 5
_symmetry_space_group_name_Hall 'C 2y'
_symmetry_space_group_name_H-M 'C 1 2 1'
_cell_angle_alpha 90
_cell_angle_beta 106.29
_cell_angle_gamma 90
_cell_formula_units_Z 8
_cell_length_a 10.171
_cell_length_b 6.603
_cell_length_c 18.155
_cell_volume 1170.325
_citation_journal_id_ASTM ACSCEE
_cod_data_source_file Charpin_ACSCEE_1988_959.cif
_cod_data_source_block H7F5O3Zr1
_cod_original_formula_sum 'H7 F5 O3 Zr1'
_cod_database_code 2020172

loop_
_symmetry_equiv_pos_as_xyz
x,y,z
-x,y,-z
x+1/2,y+1/2,z
-x+1/2,y+1/2,-z

loop_
_atom_site_label
_atom_site_type_symbol
_atom_site_fract_x
_atom_site_fract_y
_atom_site_fract_z
_atom_site_occupancy
_atom_site_U_iso_or_equiv
F5 F-1 0.3552 0.193 -0.0095 1 0.0
F4 F-1 0.034 0.005 0.0671 1 0.0
F1 F-1 0.1363 0.308 -0.0073 1 0.0
F7 F-1 0.2907 0.226 0.6086 1 0.0
O2 O-2 0.522 0.482 0.2369 1 0.0
O3 O-2 0.689 0.718 0.2066 1 0.0
O6 O-2 0.983 0.47 0.2939 1 0.0
O4 O-2 0.929 0.791 0.3575 1 0.0
Zr1 Zr+4 0.1788 0 -0.00102 1 0.0
F2 F-1 0.2921 0.009 0.1101 1 0.0
O1 O-2 0.071 0.541 0.1427 1 0.0
Zr2 Zr+4 0.1799 0.2498 0.50101 1 0.0
F10 F-1 0.36 0.443 0.4995 1 0.0
F9 F-1 0.1816 0.265 0.3895 1 0.0
F3 F-1 0.1806 -0.018 -0.1092 1 0.0
O5 O-2 0.787 0.23 0.2638 1 0.0
F6 F-1 0.1382 0.557 0.4985 1 0.0
F8 F-1 -0.0329 0.254 0.4331 1 0.0
